data_7002625
loop_
_publ_author_name
'Shekar, Sukesh'
'Taylor, Mamie M.'
'Twamley, Brendan'
'Wehmschulte, Rudolf J.'

_publ_section_title
;
 Synthesis of aryloxyaluminium hydrides and their conversion into
 aryloxyalumoxanes (ArOAlO)n
;
_journal_issue 42
_journal_name_full 'Dalton Transactions'
_journal_page_first 9322
_journal_paper_doi 10.1039/b913607j
_journal_year 2009
_chemical_formula_moiety 'C80 H140 Al4 O12 S4, 3(C7 H8)'
_chemical_formula_sum 'C101 H164 Al4 O12 S4'
_chemical_formula_weight 1806.48
_chemical_name_common '(ROAl(O)DMSO)4 + 3toluene'
_chemical_name_systematic
;
?
;
_space_group_IT_number 61
_symmetry_cell_setting orthorhombic
_symmetry_space_group_name_Hall '-P 2ac 2ab'
_symmetry_space_group_name_H-M 'P b c a'
_atom_sites_solution_hydrogens geom
_atom_sites_solution_primary direct
_atom_sites_solution_secondary difmap
_audit_creation_method SHELXL-97
_cell_angle_alpha 90.00
_cell_angle_beta 90.00
_cell_angle_gamma 90.00
_cell_formula_units_Z 8
_cell_length_a 14.9642(5)
_cell_length_b 28.4632(10)
_cell_length_c 50.1873(18)
_cell_measurement_reflns_used 9982
_cell_measurement_temperature 90(2)
_cell_measurement_theta_max 28.86
_cell_measurement_theta_min 2.81
_cell_volume 21376.2(13)
_computing_cell_refinement 'SAINT+ v. 7.23a (Bruker, 2006)'
_computing_data_collection 'SMART v. 5.632 (Bruker, 2006)'
_computing_data_reduction 'SAINT+ v. 7.23a (Bruker, 2006)'
_computing_molecular_graphics 'XP, SHELXTL v. 6.14 (Bruker, 2003)'
_computing_publication_material 'XCIF, SHELXTL, v. 6.14 (Bruker, 2003)'
_computing_structure_refinement 'XL, SHELXTL v. 6.14 (Bruker, 2003)'
_computing_structure_solution 'XS, SHELXTL v. 6.14 (Bruker, 2003)'
_diffrn_ambient_temperature 90(2)
_diffrn_detector_area_resol_mean 8.3
_diffrn_measured_fraction_theta_full 1.000
_diffrn_measured_fraction_theta_max 1.000
_diffrn_measurement_device_type 'Bruker/Siemens SMART APEX'
_diffrn_measurement_method '\w scans'
_diffrn_radiation_monochromator graphite
_diffrn_radiation_type MoK\a
_diffrn_radiation_wavelength 0.71073
_diffrn_reflns_av_R_equivalents 0.0801
_diffrn_reflns_av_sigmaI/netI 0.0355
_diffrn_reflns_limit_h_max 17
_diffrn_reflns_limit_h_min -17
_diffrn_reflns_limit_k_max 34
_diffrn_reflns_limit_k_min -34
_diffrn_reflns_limit_l_max 60
_diffrn_reflns_limit_l_min -60
_diffrn_reflns_number 318618
_diffrn_reflns_theta_full 25.25
_diffrn_reflns_theta_max 25.25
_diffrn_reflns_theta_min 1.49
_diffrn_source 'normal-focus sealed tube'
_exptl_absorpt_coefficient_mu 0.176
_exptl_absorpt_correction_T_max 0.982
_exptl_absorpt_correction_T_min 0.920
_exptl_absorpt_correction_type multi-scan
_exptl_absorpt_process_details 'SADABS-2007/4 (Bruker, 2007)'
_exptl_crystal_colour colorless
_exptl_crystal_density_diffrn 1.123
_exptl_crystal_density_method 'not measured'
_exptl_crystal_description block
_exptl_crystal_F_000 7856
_exptl_crystal_size_max 0.32
_exptl_crystal_size_mid 0.22
_exptl_crystal_size_min 0.12
_refine_diff_density_max 0.636
_refine_diff_density_min -0.578
_refine_diff_density_rms 0.059
_refine_ls_extinction_method none
_refine_ls_goodness_of_fit_ref 1.010
_refine_ls_hydrogen_treatment constr
_refine_ls_matrix_type full
_refine_ls_number_parameters 1138
_refine_ls_number_reflns 19341
_refine_ls_number_restraints 16
_refine_ls_restrained_S_all 1.010
_refine_ls_R_factor_all 0.0728
_refine_ls_R_factor_gt 0.0527
_refine_ls_shift/su_max 0.002
_refine_ls_shift/su_mean 0.000
_refine_ls_structure_factor_coef Fsqd
_refine_ls_weighting_details 'calc w=1/[\s^2^(Fo^2^)+(0.0584P)^2^+27.9428P] where P=(Fo^2^+2Fc^2^)/3'
_refine_ls_weighting_scheme calc
_refine_ls_wR_factor_gt 0.1242
_refine_ls_wR_factor_ref 0.1365
_reflns_number_gt 14920
_reflns_number_total 19341
_reflns_threshold_expression I>2\s(I)
_cod_data_source_file b913607j.txt
_cod_data_source_block bt1244
_cod_original_sg_symbol_H-M Pbca
_cod_database_code 7002625

loop_
_symmetry_equiv_pos_as_xyz
'x, y, z'
'-x+1/2, -y, z+1/2'
'-x, y+1/2, -z+1/2'
'x+1/2, -y+1/2, -z'
'-x, -y, -z'
'x-1/2, y, -z-1/2'
'x, -y-1/2, z-1/2'
'-x-1/2, y-1/2, z'

loop_
_atom_site_label
_atom_site_type_symbol
_atom_site_fract_x
_atom_site_fract_y
_atom_site_fract_z
_atom_site_U_iso_or_equiv
_atom_site_adp_type
_atom_site_occupancy
_atom_site_symmetry_multiplicity
_atom_site_calc_flag
_atom_site_refinement_flags
_atom_site_disorder_assembly
_atom_site_disorder_group
Al1 Al 0.24011(5) 0.36285(2) 0.902398(14) 0.01778(16) Uani 1 1 d . . .
Al2 Al 0.11569(5) 0.27258(2) 0.886955(14) 0.01767(16) Uani 1 1 d . . .
Al3 Al 0.26708(5) 0.23929(3) 0.843286(14) 0.01878(16) Uani 1 1 d . . .
Al4 Al 0.40034(5) 0.32306(2) 0.863800(14) 0.01790(16) Uani 1 1 d . . .
C2 C 0.22996(16) 0.37587(9) 0.96007(5) 0.0205(5) Uani 1 1 d . . .
C3 C 0.15493(16) 0.39971(9) 0.97079(5) 0.0208(5) Uani 1 1 d . . .
C4 C 0.12406(17) 0.38626(9) 0.99593(5) 0.0234(5) Uani 1 1 d . . .
H4A H 0.0726 0.4014 1.0029 0.028 Uiso 1 1 calc R . .
C5 C 0.16486(17) 0.35188(10) 1.01120(5) 0.0274(6) Uani 1 1 d . A .
C6 C 0.24429(18) 0.33331(10) 1.00149(5) 0.0267(6) Uani 1 1 d . . .
H6A H 0.2757 0.3113 1.0122 0.032 Uiso 1 1 calc R . .
C7 C 0.28031(17) 0.34526(9) 0.97677(5) 0.0235(5) Uani 1 1 d . . .
C8 C 0.37545(18) 0.32843(10) 0.96897(5) 0.0283(6) Uani 1 1 d . . .
C9 C 0.37490(19) 0.29119(10) 0.94682(5) 0.0302(6) Uani 1 1 d . . .
H9A H 0.3442 0.3037 0.9311 0.045 Uiso 1 1 calc R . .
H9B H 0.3436 0.2630 0.9531 0.045 Uiso 1 1 calc R . .
H9C H 0.4365 0.2830 0.9421 0.045 Uiso 1 1 calc R . .
C10 C 0.43171(19) 0.37098(11) 0.96010(7) 0.0393(7) Uani 1 1 d . . .
H10D H 0.4052 0.3849 0.9441 0.059 Uiso 1 1 calc R . .
H10E H 0.4928 0.3607 0.9562 0.059 Uiso 1 1 calc R . .
H10F H 0.4329 0.3944 0.9744 0.059 Uiso 1 1 calc R . .
C11 C 0.42446(19) 0.30651(12) 0.99288(6) 0.0381(7) Uani 1 1 d . . .
H11A H 0.4863 0.2993 0.9879 0.057 Uiso 1 1 calc R . .
H11B H 0.3940 0.2775 0.9982 0.057 Uiso 1 1 calc R . .
H11C H 0.4243 0.3287 1.0078 0.057 Uiso 1 1 calc R . .
C12 C 0.12718(19) 0.33596(11) 1.03832(5) 0.0346(7) Uani 1 1 d D . .
C13 C 0.1089(4) 0.28363(17) 1.03787(11) 0.0555(13) Uiso 0.769(4) 1 d P A 1
H13A H 0.0676 0.2763 1.0233 0.083 Uiso 0.769(4) 1 calc PR A 1
H13B H 0.0821 0.2741 1.0548 0.083 Uiso 0.769(4) 1 calc PR A 1
H13C H 0.1651 0.2666 1.0352 0.083 Uiso 0.769(4) 1 calc PR A 1
C14 C 0.1963(3) 0.34634(15) 1.06032(8) 0.0389(10) Uiso 0.769(4) 1 d P A 1
H14A H 0.2093 0.3801 1.0607 0.058 Uiso 0.769(4) 1 calc PR A 1
H14B H 0.2514 0.3289 1.0567 0.058 Uiso 0.769(4) 1 calc PR A 1
H14C H 0.1722 0.3366 1.0776 0.058 Uiso 0.769(4) 1 calc PR A 1
C15 C 0.0427(3) 0.36166(17) 1.04619(9) 0.0521(12) Uiso 0.769(4) 1 d P A 1
H15A H 0.0548 0.3954 1.0472 0.078 Uiso 0.769(4) 1 calc PR A 1
H15B H 0.0223 0.3503 1.0636 0.078 Uiso 0.769(4) 1 calc PR A 1
H15C H -0.0038 0.3558 1.0328 0.078 Uiso 0.769(4) 1 calc PR A 1
C13B C 0.1550(12) 0.2845(3) 1.0441(3) 0.050 Uiso 0.231(4) 1 d PD A 2
H13D H 0.2195 0.2831 1.0474 0.075 Uiso 0.231(4) 1 calc PR A 2
H13E H 0.1403 0.2647 1.0287 0.075 Uiso 0.231(4) 1 calc PR A 2
H13F H 0.1228 0.2730 1.0598 0.075 Uiso 0.231(4) 1 calc PR A 2
C14B C 0.1300(11) 0.3756(4) 1.0588(2) 0.050 Uiso 0.231(4) 1 d PD A 2
H14D H 0.0896 0.4008 1.0533 0.075 Uiso 0.231(4) 1 calc PR A 2
H14E H 0.1910 0.3878 1.0602 0.075 Uiso 0.231(4) 1 calc PR A 2
H14F H 0.1111 0.3635 1.0762 0.075 Uiso 0.231(4) 1 calc PR A 2
C15B C 0.0274(5) 0.3239(5) 1.0346(3) 0.050 Uiso 0.231(4) 1 d PD A 2
H15D H -0.0044 0.3515 1.0278 0.075 Uiso 0.231(4) 1 calc PR A 2
H15E H 0.0017 0.3145 1.0517 0.075 Uiso 0.231(4) 1 calc PR A 2
H15F H 0.0215 0.2980 1.0218 0.075 Uiso 0.231(4) 1 calc PR A 2
C16 C 0.10810(18) 0.44005(9) 0.95584(5) 0.0250(6) Uani 1 1 d . . .
C17 C 0.0454(2) 0.46816(10) 0.97428(6) 0.0331(7) Uani 1 1 d . . .
H17A H 0.0788 0.4789 0.9899 0.050 Uiso 1 1 calc R . .
H17B H -0.0041 0.4481 0.9800 0.050 Uiso 1 1 calc R . .
H17C H 0.0218 0.4954 0.9646 0.050 Uiso 1 1 calc R . .
C18 C 0.1772(2) 0.47583(9) 0.94560(6) 0.0323(6) Uani 1 1 d . . .
H18A H 0.2114 0.4883 0.9607 0.048 Uiso 1 1 calc R . .
H18B H 0.1463 0.5016 0.9365 0.048 Uiso 1 1 calc R . .
H18C H 0.2179 0.4603 0.9331 0.048 Uiso 1 1 calc R . .
C19 C 0.05025(18) 0.42090(10) 0.93292(5) 0.0283(6) Uani 1 1 d . . .
H19A H 0.0268 0.4472 0.9224 0.042 Uiso 1 1 calc R . .
H19B H 0.0005 0.4027 0.9403 0.042 Uiso 1 1 calc R . .
H19C H 0.0867 0.4006 0.9215 0.042 Uiso 1 1 calc R . .
C21 C 0.1979(2) 0.48317(12) 0.84946(7) 0.0471(9) Uani 1 1 d . . .
H21A H 0.1505 0.4671 0.8395 0.071 Uiso 1 1 calc R . .
H21B H 0.2332 0.5025 0.8372 0.071 Uiso 1 1 calc R . .
H21C H 0.1711 0.5033 0.8631 0.071 Uiso 1 1 calc R . .
C22 C 0.3347(2) 0.47958(12) 0.88404(6) 0.0417(8) Uani 1 1 d . . .
H22A H 0.3710 0.4613 0.8966 0.063 Uiso 1 1 calc R . .
H22B H 0.2960 0.5012 0.8940 0.063 Uiso 1 1 calc R . .
H22C H 0.3740 0.4976 0.8722 0.063 Uiso 1 1 calc R . .
C24 C -0.06212(16) 0.26828(9) 0.86177(5) 0.0200(5) Uani 1 1 d . . .
C25 C -0.10862(17) 0.22504(9) 0.86051(5) 0.0230(5) Uani 1 1 d . . .
C26 C -0.16756(17) 0.21757(10) 0.83917(5) 0.0267(6) Uani 1 1 d . . .
H26A H -0.1971 0.1881 0.8380 0.032 Uiso 1 1 calc R . .
C27 C -0.18476(17) 0.25084(10) 0.81992(5) 0.0281(6) Uani 1 1 d . . .
C28 C -0.14498(17) 0.29466(10) 0.82328(5) 0.0266(6) Uani 1 1 d . . .
H28A H -0.1586 0.3187 0.8108 0.032 Uiso 1 1 calc R . .
C29 C -0.08629(16) 0.30511(9) 0.84399(5) 0.0209(5) Uani 1 1 d . . .
C30 C -0.05544(15) 0.35629(9) 0.84840(5) 0.0247(6) Uani 1 1 d D . .
C31 C -0.10517(19) 0.39063(10) 0.82991(6) 0.0347(7) Uani 1 1 d D . .
H31A H -0.0889 0.3842 0.8114 0.052 Uiso 1 1 calc R . .
H31B H -0.0885 0.4230 0.8344 0.052 Uiso 1 1 calc R . .
H31C H -0.1698 0.3867 0.8322 0.052 Uiso 1 1 calc R . .
C32 C 0.04491(16) 0.36377(9) 0.84300(6) 0.0272(6) Uani 1 1 d D . .
H32A H 0.0573 0.3583 0.8241 0.041 Uiso 1 1 calc R . .
H32B H 0.0798 0.3417 0.8538 0.041 Uiso 1 1 calc R . .
H32C H 0.0614 0.3960 0.8477 0.041 Uiso 1 1 calc R . .
C33 C -0.07737(19) 0.37093(10) 0.87728(5) 0.0316(6) Uani 1 1 d D . .
H33A H -0.0447 0.3507 0.8897 0.047 Uiso 1 1 calc R . .
H33B H -0.1417 0.3677 0.8804 0.047 Uiso 1 1 calc R . .
H33C H -0.0597 0.4037 0.8801 0.047 Uiso 1 1 calc R . .
C34 C -0.24543(19) 0.24263(11) 0.79553(5) 0.0346(7) Uani 1 1 d . . .
C35 C -0.1883(2) 0.24852(12) 0.77036(6) 0.0386(7) Uani 1 1 d . . .
H35A H -0.1398 0.2254 0.7705 0.058 Uiso 1 1 calc R . .
H35B H -0.1630 0.2803 0.7699 0.058 Uiso 1 1 calc R . .
H35C H -0.2256 0.2436 0.7546 0.058 Uiso 1 1 calc R . .
C36 C -0.32114(19) 0.27896(14) 0.79519(6) 0.0460(9) Uani 1 1 d . . .
H36A H -0.2957 0.3106 0.7941 0.069 Uiso 1 1 calc R . .
H36B H -0.3565 0.2761 0.8115 0.069 Uiso 1 1 calc R . .
H36C H -0.3596 0.2734 0.7797 0.069 Uiso 1 1 calc R . .
C37 C -0.2854(2) 0.19344(13) 0.79537(6) 0.0518(9) Uani 1 1 d . . .
H37A H -0.2372 0.1701 0.7953 0.078 Uiso 1 1 calc R . .
H37B H -0.3223 0.1894 0.7794 0.078 Uiso 1 1 calc R . .
H37C H -0.3225 0.1891 0.8113 0.078 Uiso 1 1 calc R . .
C38 C -0.09566(18) 0.18635(9) 0.88176(5) 0.0275(6) Uani 1 1 d . . .
C39 C -0.00460(19) 0.16239(10) 0.87810(6) 0.0332(7) Uani 1 1 d . . .
H39A H -0.0031 0.1463 0.8608 0.050 Uiso 1 1 calc R . .
H39B H 0.0046 0.1394 0.8924 0.050 Uiso 1 1 calc R . .
H39C H 0.0428 0.1861 0.8787 0.050 Uiso 1 1 calc R . .
C40 C -0.10491(19) 0.20717(10) 0.90988(5) 0.0300(6) Uani 1 1 d . . .
H40A H -0.0971 0.1822 0.9231 0.045 Uiso 1 1 calc R . .
H40B H -0.1644 0.2212 0.9119 0.045 Uiso 1 1 calc R . .
H40C H -0.0592 0.2314 0.9125 0.045 Uiso 1 1 calc R . .
C41 C -0.1667(2) 0.14773(10) 0.87952(6) 0.0344(7) Uani 1 1 d . . .
H41A H -0.1604 0.1316 0.8624 0.052 Uiso 1 1 calc R . .
H41B H -0.2263 0.1618 0.8807 0.052 Uiso 1 1 calc R . .
H41C H -0.1587 0.1251 0.8940 0.052 Uiso 1 1 calc R . .
C43 C 0.05594(19) 0.28984(10) 0.95600(5) 0.0312(6) Uani 1 1 d . . .
H43A H 0.0405 0.3152 0.9436 0.047 Uiso 1 1 calc R . .
H43B H 0.0708 0.3032 0.9734 0.047 Uiso 1 1 calc R . .
H43C H 0.0049 0.2685 0.9579 0.047 Uiso 1 1 calc R . .
C44 C 0.1484(2) 0.20989(11) 0.96614(6) 0.0419(8) Uani 1 1 d . . .
H44A H 0.1946 0.1872 0.9610 0.063 Uiso 1 1 calc R . .
H44B H 0.0897 0.1946 0.9656 0.063 Uiso 1 1 calc R . .
H44C H 0.1604 0.2213 0.9842 0.063 Uiso 1 1 calc R . .
C46 C 0.36336(16) 0.14827(8) 0.84381(5) 0.0205(5) Uani 1 1 d . . .
C47 C 0.37513(18) 0.12633(9) 0.86901(5) 0.0242(6) Uani 1 1 d . . .
C48 C 0.44627(18) 0.09516(9) 0.87210(6) 0.0286(6) Uani 1 1 d . . .
H48A H 0.4552 0.0812 0.8891 0.034 Uiso 1 1 calc R . .
C49 C 0.50472(19) 0.08346(9) 0.85167(6) 0.0301(6) Uani 1 1 d . B .
C50 C 0.48828(18) 0.10309(9) 0.82690(6) 0.0275(6) Uani 1 1 d . . .
H50A H 0.5260 0.0945 0.8125 0.033 Uiso 1 1 calc R . .
C51 C 0.41900(17) 0.13493(9) 0.82208(5) 0.0236(5) Uani 1 1 d . . .
C52 C 0.40559(17) 0.15528(9) 0.79380(5) 0.0235(5) Uani 1 1 d . . .
C53 C 0.30884(18) 0.14689(10) 0.78453(5) 0.0279(6) Uani 1 1 d . . .
H53A H 0.2961 0.1131 0.7847 0.042 Uiso 1 1 calc R . .
H53B H 0.3013 0.1591 0.7664 0.042 Uiso 1 1 calc R . .
H53C H 0.2676 0.1631 0.7966 0.042 Uiso 1 1 calc R . .
C54 C 0.42946(18) 0.20775(9) 0.79360(5) 0.0256(6) Uani 1 1 d . . .
H54A H 0.4926 0.2117 0.7983 0.038 Uiso 1 1 calc R . .
H54B H 0.3921 0.2244 0.8066 0.038 Uiso 1 1 calc R . .
H54C H 0.4189 0.2207 0.7758 0.038 Uiso 1 1 calc R . .
C55 C 0.46665(19) 0.13165(10) 0.77311(5) 0.0310(6) Uani 1 1 d . . .
H55A H 0.5293 0.1382 0.7775 0.047 Uiso 1 1 calc R . .
H55B H 0.4531 0.1440 0.7553 0.047 Uiso 1 1 calc R . .
H55C H 0.4566 0.0976 0.7733 0.047 Uiso 1 1 calc R . .
C56 C 0.58444(18) 0.05082(9) 0.85705(6) 0.0358(7) Uani 1 1 d D . .
C57A C 0.6403(5) 0.0398(3) 0.83249(13) 0.050(2) Uiso 0.50 1 d PD B 1
H57A H 0.6707 0.0684 0.8265 0.075 Uiso 0.50 1 calc PR B 1
H57B H 0.6014 0.0281 0.8183 0.075 Uiso 0.50 1 calc PR B 1
H57C H 0.6849 0.0158 0.8369 0.075 Uiso 0.50 1 calc PR B 1
C58A C 0.6432(4) 0.0733(2) 0.87886(12) 0.0350(16) Uiso 0.50 1 d PD B 1
H58A H 0.6631 0.1045 0.8730 0.052 Uiso 0.50 1 calc PR B 1
H58B H 0.6954 0.0534 0.8822 0.052 Uiso 0.50 1 calc PR B 1
H58C H 0.6085 0.0765 0.8953 0.052 Uiso 0.50 1 calc PR B 1
C59A C 0.5501(5) 0.00386(19) 0.86832(15) 0.0326(18) Uiso 0.50 1 d PD B 1
H59A H 0.5114 -0.0114 0.8551 0.049 Uiso 0.50 1 calc PR B 1
H59B H 0.5161 0.0097 0.8847 0.049 Uiso 0.50 1 calc PR B 1
H59C H 0.6009 -0.0167 0.8723 0.049 Uiso 0.50 1 calc PR B 1
C57B C 0.6672(9) 0.0709(7) 0.8424(4) 0.040 Uiso 0.15 1 d PD B 2
H57D H 0.6819 0.1019 0.8498 0.060 Uiso 0.15 1 calc PR B 2
H57E H 0.6541 0.0739 0.8234 0.060 Uiso 0.15 1 calc PR B 2
H57F H 0.7181 0.0497 0.8449 0.060 Uiso 0.15 1 calc PR B 2
C58B C 0.6260(15) 0.0588(9) 0.8849(2) 0.040 Uiso 0.15 1 d PD B 2
H58D H 0.6295 0.0926 0.8885 0.060 Uiso 0.15 1 calc PR B 2
H58E H 0.6862 0.0453 0.8854 0.060 Uiso 0.15 1 calc PR B 2
H58F H 0.5887 0.0437 0.8985 0.060 Uiso 0.15 1 calc PR B 2
C59B C 0.5793(15) 0.0049(4) 0.8413(4) 0.040 Uiso 0.15 1 d PD B 2
H59D H 0.5832 0.0117 0.8222 0.060 Uiso 0.15 1 calc PR B 2
H59E H 0.5224 -0.0109 0.8451 0.060 Uiso 0.15 1 calc PR B 2
H59F H 0.6289 -0.0157 0.8465 0.060 Uiso 0.15 1 calc PR B 2
C57C C 0.6175(7) 0.0284(4) 0.83070(13) 0.032(2) Uiso 0.35 1 d PD B 3
H57G H 0.6411 0.0529 0.8190 0.049 Uiso 0.35 1 calc PR B 3
H57H H 0.5676 0.0124 0.8219 0.049 Uiso 0.35 1 calc PR B 3
H57I H 0.6647 0.0055 0.8346 0.049 Uiso 0.35 1 calc PR B 3
C58C C 0.6634(4) 0.0807(3) 0.86645(19) 0.035(2) Uiso 0.35 1 d PD B 3
H58G H 0.6786 0.1037 0.8527 0.053 Uiso 0.35 1 calc PR B 3
H58H H 0.7151 0.0603 0.8698 0.053 Uiso 0.35 1 calc PR B 3
H58I H 0.6472 0.0971 0.8829 0.053 Uiso 0.35 1 calc PR B 3
C59C C 0.5588(7) 0.0091(4) 0.8760(2) 0.039(3) Uiso 0.35 1 d P B 3
H59G H 0.5448 0.0214 0.8938 0.058 Uiso 0.35 1 calc PR B 3
H59H H 0.6091 -0.0128 0.8773 0.058 Uiso 0.35 1 calc PR B 3
H59I H 0.5065 -0.0073 0.8689 0.058 Uiso 0.35 1 calc PR B 3
C60 C 0.31376(18) 0.13683(9) 0.89296(5) 0.0260(6) Uani 1 1 d . . .
C61 C 0.3295(2) 0.10293(11) 0.91642(6) 0.0362(7) Uani 1 1 d . . .
H61A H 0.3197 0.0705 0.9105 0.054 Uiso 1 1 calc R . .
H61B H 0.2877 0.1103 0.9309 0.054 Uiso 1 1 calc R . .
H61C H 0.3910 0.1063 0.9229 0.054 Uiso 1 1 calc R . .
C62 C 0.21492(18) 0.13092(10) 0.88536(5) 0.0296(6) Uani 1 1 d . . .
H62A H 0.2003 0.1523 0.8707 0.044 Uiso 1 1 calc R . .
H62B H 0.1773 0.1382 0.9008 0.044 Uiso 1 1 calc R . .
H62C H 0.2041 0.0984 0.8797 0.044 Uiso 1 1 calc R . .
C63 C 0.33217(19) 0.18680(9) 0.90360(5) 0.0293(6) Uani 1 1 d . . .
H63A H 0.3259 0.2095 0.8890 0.044 Uiso 1 1 calc R . .
H63B H 0.3930 0.1883 0.9108 0.044 Uiso 1 1 calc R . .
H63C H 0.2893 0.1943 0.9177 0.044 Uiso 1 1 calc R . .
C64 C 0.0922(2) 0.27523(11) 0.77615(5) 0.0346(7) Uani 1 1 d . . .
H64A H 0.1233 0.3044 0.7715 0.052 Uiso 1 1 calc R . .
H64B H 0.0278 0.2793 0.7734 0.052 Uiso 1 1 calc R . .
H64C H 0.1140 0.2496 0.7648 0.052 Uiso 1 1 calc R . .
C65 C 0.05606(19) 0.20678(10) 0.81121(6) 0.0321(6) Uani 1 1 d . . .
H65A H 0.0688 0.1910 0.8281 0.048 Uiso 1 1 calc R . .
H65B H 0.0763 0.1870 0.7964 0.048 Uiso 1 1 calc R . .
H65C H -0.0084 0.2122 0.8096 0.048 Uiso 1 1 calc R . .
C67 C 0.46148(16) 0.40546(9) 0.83281(5) 0.0211(5) Uani 1 1 d . . .
C68 C 0.51625(17) 0.44074(10) 0.84442(5) 0.0268(6) Uani 1 1 d . . .
C69 C 0.51010(18) 0.48649(10) 0.83477(5) 0.0294(6) Uani 1 1 d . . .
H69A H 0.5448 0.5102 0.8432 0.035 Uiso 1 1 calc R . .
C70 C 0.45609(17) 0.49918(9) 0.81359(5) 0.0243(6) Uani 1 1 d . . .
C71 C 0.40924(17) 0.46343(9) 0.80114(5) 0.0232(5) Uani 1 1 d . . .
H71A H 0.3737 0.4711 0.7861 0.028 Uiso 1 1 calc R . .
C72 C 0.41149(16) 0.41678(9) 0.80960(5) 0.0206(5) Uani 1 1 d . . .
C73 C 0.36017(18) 0.37916(9) 0.79347(5) 0.0250(6) Uani 1 1 d . . .
C74 C 0.3310(2) 0.39788(10) 0.76596(5) 0.0336(7) Uani 1 1 d . . .
H74A H 0.3834 0.4097 0.7564 0.050 Uiso 1 1 calc R . .
H74B H 0.2878 0.4234 0.7683 0.050 Uiso 1 1 calc R . .
H74C H 0.3035 0.3724 0.7557 0.050 Uiso 1 1 calc R . .
C75 C 0.27409(18) 0.36512(10) 0.80805(6) 0.0294(6) Uani 1 1 d . . .
H75A H 0.2887 0.3545 0.8261 0.044 Uiso 1 1 calc R . .
H75B H 0.2446 0.3396 0.7983 0.044 Uiso 1 1 calc R . .
H75C H 0.2340 0.3923 0.8091 0.044 Uiso 1 1 calc R . .
C76 C 0.4189(2) 0.33578(9) 0.78808(5) 0.0304(6) Uani 1 1 d . . .
H76A H 0.4738 0.3455 0.7790 0.046 Uiso 1 1 calc R . .
H76B H 0.3861 0.3136 0.7768 0.046 Uiso 1 1 calc R . .
H76C H 0.4340 0.3206 0.8050 0.046 Uiso 1 1 calc R . .
C77 C 0.44803(18) 0.55089(9) 0.80471(5) 0.0279(6) Uani 1 1 d . . .
C78 C 0.4108(3) 0.55522(11) 0.77648(6) 0.0489(9) Uani 1 1 d . . .
H78A H 0.4487 0.5375 0.7641 0.073 Uiso 1 1 calc R . .
H78B H 0.4099 0.5884 0.7712 0.073 Uiso 1 1 calc R . .
H78C H 0.3499 0.5426 0.7760 0.073 Uiso 1 1 calc R . .
C79 C 0.3843(2) 0.57630(11) 0.82387(7) 0.0455(8) Uani 1 1 d . . .
H79A H 0.3806 0.6096 0.8190 0.068 Uiso 1 1 calc R . .
H79B H 0.4068 0.5735 0.8421 0.068 Uiso 1 1 calc R . .
H79C H 0.3248 0.5621 0.8227 0.068 Uiso 1 1 calc R . .
C80 C 0.5389(2) 0.57573(10) 0.80530(7) 0.0393(7) Uani 1 1 d . . .
H80A H 0.5808 0.5591 0.7937 0.059 Uiso 1 1 calc R . .
H80B H 0.5620 0.5759 0.8236 0.059 Uiso 1 1 calc R . .
H80C H 0.5318 0.6081 0.7990 0.059 Uiso 1 1 calc R . .
C81 C 0.5877(2) 0.42845(11) 0.86587(6) 0.0391(8) Uani 1 1 d . . .
C82 C 0.6478(2) 0.47120(14) 0.87244(8) 0.0627(12) Uani 1 1 d . . .
H82A H 0.6932 0.4619 0.8855 0.094 Uiso 1 1 calc R . .
H82B H 0.6111 0.4965 0.8798 0.094 Uiso 1 1 calc R . .
H82C H 0.6772 0.4822 0.8561 0.094 Uiso 1 1 calc R . .
C83 C 0.6486(2) 0.39057(13) 0.85390(7) 0.0508(9) Uani 1 1 d . . .
H83A H 0.6132 0.3625 0.8498 0.076 Uiso 1 1 calc R . .
H83B H 0.6955 0.3824 0.8667 0.076 Uiso 1 1 calc R . .
H83C H 0.6761 0.4025 0.8375 0.076 Uiso 1 1 calc R . .
C84 C 0.5474(2) 0.41236(11) 0.89235(6) 0.0414(8) Uani 1 1 d . . .
H84A H 0.5028 0.3879 0.8890 0.062 Uiso 1 1 calc R . .
H84B H 0.5188 0.4391 0.9012 0.062 Uiso 1 1 calc R . .
H84C H 0.5947 0.3998 0.9038 0.062 Uiso 1 1 calc R . .
C85 C 0.5503(2) 0.20930(10) 0.86902(6) 0.0374(7) Uani 1 1 d . . .
H85A H 0.4940 0.2006 0.8604 0.056 Uiso 1 1 calc R . .
H85B H 0.5469 0.2020 0.8881 0.056 Uiso 1 1 calc R . .
H85C H 0.5995 0.1915 0.8610 0.056 Uiso 1 1 calc R . .
C86 C 0.66743(19) 0.27609(11) 0.88488(6) 0.0351(7) Uani 1 1 d . . .
H86A H 0.6821 0.3094 0.8870 0.053 Uiso 1 1 calc R . .
H86B H 0.7174 0.2599 0.8763 0.053 Uiso 1 1 calc R . .
H86C H 0.6564 0.2621 0.9024 0.053 Uiso 1 1 calc R . .
C87 C 0.7117(3) 0.47792(16) 0.78767(7) 0.0658(11) Uani 1 1 d . . .
H87A H 0.6714 0.4776 0.8031 0.099 Uiso 1 1 calc R . .
H87B H 0.7445 0.5077 0.7872 0.099 Uiso 1 1 calc R . .
H87C H 0.7541 0.4518 0.7891 0.099 Uiso 1 1 calc R . .
C88 C 0.6587(2) 0.47279(13) 0.76274(6) 0.0459(8) Uani 1 1 d . . .
C89 C 0.6615(2) 0.50658(11) 0.74287(6) 0.0412(8) Uani 1 1 d . . .
H89 H 0.6964 0.5341 0.7453 0.049 Uiso 1 1 calc R . .
C90 C 0.6138(3) 0.50046(12) 0.71938(7) 0.0516(9) Uani 1 1 d . . .
H90 H 0.6154 0.5241 0.7060 0.062 Uiso 1 1 calc R . .
C91 C 0.5645(3) 0.46053(14) 0.71537(8) 0.0571(10) Uani 1 1 d . . .
H91 H 0.5326 0.4562 0.6992 0.069 Uiso 1 1 calc R . .
C92 C 0.5616(2) 0.42665(14) 0.73511(9) 0.0597(10) Uani 1 1 d . . .
H92 H 0.5278 0.3988 0.7325 0.072 Uiso 1 1 calc R . .
C93 C 0.6072(2) 0.43306(13) 0.75835(8) 0.0534(9) Uani 1 1 d . . .
H93 H 0.6035 0.4098 0.7719 0.064 Uiso 1 1 calc R . .
C94 C 0.8210(3) 0.03136(16) 0.98200(12) 0.0952(10) Uani 1 1 d . . .
H94A H 0.7983 0.0620 0.9878 0.143 Uiso 1 1 calc R . .
H94B H 0.8304 0.0112 0.9976 0.143 Uiso 1 1 calc R . .
H94C H 0.7774 0.0166 0.9700 0.143 Uiso 1 1 calc R . .
C95 C 0.9083(3) 0.03793(14) 0.96747(9) 0.0686(12) Uani 1 1 d . . .
C96 C 0.9323(3) 0.08082(13) 0.95754(7) 0.0563(10) Uani 1 1 d . . .
H96 H 0.8931 0.1068 0.9596 0.068 Uiso 1 1 calc R . .
C97 C 1.0121(3) 0.08677(14) 0.94464(8) 0.0623(11) Uani 1 1 d . . .
H97 H 1.0277 0.1169 0.9380 0.075 Uiso 1 1 calc R . .
C98 C 1.0700(3) 0.04975(14) 0.94122(7) 0.0579(10) Uani 1 1 d . . .
H98 H 1.1248 0.0541 0.9320 0.070 Uiso 1 1 calc R . .
C99 C 1.0484(4) 0.00742(16) 0.95109(12) 0.0952(10) Uani 1 1 d . . .
H99 H 1.0883 -0.0183 0.9491 0.114 Uiso 1 1 calc R . .
C100 C 0.9685(3) 0.00119(16) 0.96409(12) 0.0952(10) Uani 1 1 d . . .
H100 H 0.9540 -0.0290 0.9709 0.114 Uiso 1 1 calc R . .
C101 C 0.8111(3) 0.3150(2) 0.94603(9) 0.0853(16) Uani 1 1 d . . .
H10A H 0.8520 0.3316 0.9340 0.128 Uiso 1 1 calc R . .
H10B H 0.7578 0.3053 0.9362 0.128 Uiso 1 1 calc R . .
H10C H 0.8410 0.2873 0.9534 0.128 Uiso 1 1 calc R . .
C102 C 0.7846(2) 0.34696(15) 0.96816(7) 0.0533(9) Uani 1 1 d . . .
C103 C 0.6955(2) 0.35880(14) 0.97213(7) 0.0526(9) Uani 1 1 d . . .
H103 H 0.6512 0.3463 0.9606 0.063 Uiso 1 1 calc R . .
C104 C 0.6703(2) 0.38856(13) 0.99269(7) 0.0503(9) Uani 1 1 d . . .
H104 H 0.6091 0.3963 0.9951 0.060 Uiso 1 1 calc R . .
C105 C 0.7342(2) 0.40700(12) 1.00961(7) 0.0487(8) Uani 1 1 d . . .
H105 H 0.7173 0.4274 1.0237 0.058 Uiso 1 1 calc R . .
C106 C 0.8224(2) 0.39535(14) 1.00575(7) 0.0509(9) Uani 1 1 d . . .
H106 H 0.8670 0.4079 1.0172 0.061 Uiso 1 1 calc R . .
C107 C 0.8464(2) 0.36580(15) 0.98551(7) 0.0577(10) Uani 1 1 d . . .
H107 H 0.9077 0.3580 0.9833 0.069 Uiso 1 1 calc R . .
O1 O 0.25650(11) 0.38377(6) 0.93491(3) 0.0207(4) Uani 1 1 d . . .
O2 O 0.20456(11) 0.41785(6) 0.88510(3) 0.0222(4) Uani 1 1 d . . .
O3 O 0.15478(11) 0.32350(6) 0.90068(3) 0.0196(4) Uani 1 1 d . . .
O4 O 0.00096(11) 0.27558(6) 0.88032(3) 0.0204(4) Uani 1 1 d . . .
O5 O 0.11551(12) 0.23509(6) 0.91758(3) 0.0232(4) Uani 1 1 d . . .
O6 O 0.17269(11) 0.24512(6) 0.86231(3) 0.0212(4) Uani 1 1 d . . .
O7 O 0.29902(11) 0.18049(6) 0.84029(3) 0.0216(4) Uani 1 1 d . . .
O8 O 0.21308(11) 0.24849(6) 0.80981(3) 0.0214(4) Uani 1 1 d . . .
O9 O 0.35482(11) 0.27636(6) 0.84735(3) 0.0213(4) Uani 1 1 d . . .
O10 O 0.46002(11) 0.36158(6) 0.84300(3) 0.0213(4) Uani 1 1 d . . .
O11 O 0.49720(11) 0.29478(6) 0.88149(3) 0.0233(4) Uani 1 1 d . . .
O12 O 0.33929(11) 0.35212(6) 0.88694(3) 0.0218(4) Uani 1 1 d . . .
S1 S 0.26815(5) 0.44100(2) 0.864816(13) 0.02580(15) Uani 1 1 d . . .
S2 S 0.14950(4) 0.25822(2) 0.943472(13) 0.02603(15) Uani 1 1 d . . .
S3 S 0.11298(4) 0.26138(2) 0.810203(12) 0.02280(14) Uani 1 1 d . . .
S4 S 0.56969(4) 0.27037(2) 0.864782(13) 0.02496(15) Uani 1 1 d . . .

loop_
_atom_site_aniso_label
_atom_site_aniso_U_11
_atom_site_aniso_U_22
_atom_site_aniso_U_33
_atom_site_aniso_U_23
_atom_site_aniso_U_13
_atom_site_aniso_U_12
Al1 0.0180(4) 0.0173(4) 0.0179(4) -0.0004(3) 0.0022(3) -0.0005(3)
Al2 0.0171(4) 0.0171(4) 0.0188(4) 0.0009(3) 0.0006(3) -0.0004(3)
Al3 0.0202(4) 0.0166(4) 0.0195(4) 0.0003(3) 0.0007(3) 0.0029(3)
Al4 0.0164(4) 0.0183(4) 0.0191(4) 0.0006(3) 0.0016(3) 0.0017(3)
C2 0.0197(13) 0.0225(13) 0.0195(12) -0.0033(10) -0.0011(10) -0.0066(10)
C3 0.0190(12) 0.0226(13) 0.0208(12) -0.0040(10) -0.0019(10) -0.0018(10)
C4 0.0198(13) 0.0291(14) 0.0213(13) -0.0037(11) 0.0001(10) -0.0030(11)
C5 0.0229(14) 0.0377(16) 0.0216(13) -0.0002(11) -0.0030(11) -0.0025(12)
C6 0.0251(14) 0.0315(15) 0.0236(13) 0.0033(11) -0.0061(11) 0.0021(12)
C7 0.0202(13) 0.0266(14) 0.0239(13) -0.0055(11) -0.0018(10) -0.0001(11)
C8 0.0219(14) 0.0360(16) 0.0269(14) -0.0026(12) -0.0027(11) 0.0044(12)
C9 0.0265(14) 0.0355(16) 0.0285(14) 0.0012(12) -0.0008(12) 0.0086(12)
C10 0.0182(14) 0.0454(18) 0.054(2) -0.0038(15) 0.0019(13) -0.0020(13)
C11 0.0265(15) 0.056(2) 0.0319(16) -0.0063(14) -0.0063(12) 0.0140(14)
C12 0.0315(16) 0.0498(18) 0.0225(14) 0.0090(13) 0.0004(12) 0.0014(14)
C16 0.0275(14) 0.0246(14) 0.0229(13) -0.0010(11) 0.0055(11) 0.0042(11)
C17 0.0396(17) 0.0307(15) 0.0290(15) -0.0007(12) 0.0069(13) 0.0114(13)
C18 0.0410(17) 0.0221(14) 0.0338(16) -0.0002(12) 0.0101(13) 0.0017(12)
C19 0.0278(14) 0.0342(15) 0.0228(13) 0.0026(11) 0.0016(11) 0.0092(12)
C21 0.0383(18) 0.0455(19) 0.058(2) 0.0312(17) -0.0087(16) -0.0084(15)
C22 0.0337(17) 0.0491(19) 0.0423(18) 0.0042(15) 0.0013(14) -0.0161(15)
C24 0.0168(12) 0.0249(13) 0.0183(12) -0.0048(10) 0.0025(10) 0.0002(10)
C25 0.0201(13) 0.0259(14) 0.0230(13) -0.0023(10) 0.0036(10) -0.0019(11)
C26 0.0218(13) 0.0307(15) 0.0278(14) -0.0060(11) 0.0063(11) -0.0076(11)
C27 0.0198(13) 0.0444(17) 0.0202(13) -0.0041(12) 0.0027(10) -0.0054(12)
C28 0.0219(14) 0.0360(15) 0.0220(13) 0.0020(11) 0.0018(11) -0.0012(12)
C29 0.0146(12) 0.0263(13) 0.0218(13) -0.0012(10) 0.0035(10) -0.0003(10)
C30 0.0222(13) 0.0237(14) 0.0282(14) 0.0024(11) -0.0030(11) 0.0031(11)
C31 0.0320(16) 0.0313(16) 0.0410(17) 0.0061(13) -0.0028(13) 0.0060(13)
C32 0.0260(14) 0.0192(13) 0.0366(15) 0.0035(11) -0.0029(12) -0.0016(11)
C33 0.0331(15) 0.0263(15) 0.0354(16) -0.0060(12) 0.0005(13) 0.0059(12)
C34 0.0274(15) 0.0541(19) 0.0221(14) -0.0046(13) 0.0011(12) -0.0117(14)
C35 0.0295(15) 0.062(2) 0.0245(15) -0.0079(14) 0.0006(12) -0.0098(15)
C36 0.0238(15) 0.090(3) 0.0247(15) -0.0054(16) -0.0021(12) -0.0017(16)
C37 0.048(2) 0.077(3) 0.0302(17) -0.0053(16) -0.0063(15) -0.0300(19)
C38 0.0249(14) 0.0237(14) 0.0337(15) 0.0006(11) 0.0004(11) -0.0061(11)
C39 0.0333(16) 0.0245(15) 0.0419(17) 0.0041(12) 0.0009(13) -0.0024(12)
C40 0.0295(15) 0.0325(15) 0.0281(14) 0.0068(12) 0.0011(12) -0.0069(12)
C41 0.0348(16) 0.0288(15) 0.0397(17) 0.0022(13) 0.0012(13) -0.0115(13)
C43 0.0346(16) 0.0330(16) 0.0259(14) -0.0051(12) 0.0047(12) -0.0029(13)
C44 0.052(2) 0.0456(19) 0.0284(16) 0.0139(14) 0.0014(14) 0.0030(16)
C46 0.0221(13) 0.0133(12) 0.0261(13) -0.0020(10) -0.0049(10) 0.0018(10)
C47 0.0286(14) 0.0153(12) 0.0285(14) -0.0027(10) -0.0047(11) 0.0004(10)
C48 0.0342(15) 0.0207(13) 0.0308(15) 0.0000(11) -0.0112(12) 0.0051(12)
C49 0.0311(15) 0.0203(14) 0.0390(16) -0.0039(12) -0.0072(12) 0.0060(11)
C50 0.0269(14) 0.0213(13) 0.0343(15) -0.0057(11) 0.0015(12) 0.0034(11)
C51 0.0243(13) 0.0179(13) 0.0286(14) -0.0034(10) -0.0025(11) 0.0002(11)
C52 0.0259(14) 0.0200(13) 0.0245(13) -0.0037(10) 0.0004(11) 0.0018(11)
C53 0.0293(15) 0.0280(14) 0.0263(14) -0.0024(11) -0.0008(11) 0.0008(12)
C54 0.0251(14) 0.0245(14) 0.0273(14) -0.0015(11) 0.0023(11) -0.0007(11)
C55 0.0356(16) 0.0265(14) 0.0310(15) -0.0034(12) 0.0043(12) 0.0029(12)
C56 0.0318(16) 0.0267(15) 0.0490(18) -0.0033(13) -0.0092(14) 0.0103(12)
C60 0.0312(15) 0.0243(14) 0.0225(13) 0.0029(11) -0.0034(11) 0.0039(11)
C61 0.0466(18) 0.0349(16) 0.0269(15) 0.0051(12) -0.0044(13) 0.0063(14)
C62 0.0338(15) 0.0276(14) 0.0273(14) 0.0044(11) 0.0016(12) -0.0007(12)
C63 0.0329(15) 0.0303(15) 0.0249(14) -0.0056(11) -0.0039(12) 0.0065(12)
C64 0.0331(16) 0.0435(18) 0.0272(15) 0.0107(13) -0.0079(12) -0.0003(13)
C65 0.0300(15) 0.0306(15) 0.0357(16) -0.0036(12) 0.0028(12) -0.0062(12)
C67 0.0174(12) 0.0230(13) 0.0228(13) 0.0016(10) 0.0070(10) -0.0014(10)
C68 0.0207(13) 0.0327(15) 0.0269(14) 0.0056(11) 0.0006(11) -0.0061(11)
C69 0.0282(15) 0.0301(15) 0.0298(15) 0.0000(12) 0.0013(12) -0.0108(12)
C70 0.0242(13) 0.0222(13) 0.0267(14) 0.0009(11) 0.0066(11) -0.0026(11)
C71 0.0222(13) 0.0239(13) 0.0236(13) 0.0010(11) 0.0038(10) 0.0016(11)
C72 0.0189(12) 0.0214(13) 0.0214(13) 0.0008(10) 0.0028(10) 0.0014(10)
C73 0.0302(14) 0.0189(13) 0.0260(14) 0.0003(10) -0.0033(11) 0.0016(11)
C74 0.0469(18) 0.0250(15) 0.0290(15) 0.0009(12) -0.0086(13) -0.0012(13)
C75 0.0291(15) 0.0244(14) 0.0347(15) 0.0024(12) -0.0045(12) -0.0031(11)
C76 0.0425(17) 0.0229(14) 0.0257(14) -0.0026(11) -0.0008(12) 0.0038(12)
C77 0.0318(15) 0.0221(14) 0.0299(14) 0.0030(11) 0.0052(12) -0.0031(11)
C78 0.074(2) 0.0262(16) 0.0462(19) 0.0168(14) -0.0125(18) -0.0124(16)
C79 0.0458(19) 0.0265(16) 0.064(2) 0.0096(15) 0.0227(17) 0.0044(14)
C80 0.0363(17) 0.0236(15) 0.058(2) 0.0035(14) 0.0076(15) -0.0061(13)
C81 0.0296(16) 0.0457(19) 0.0421(17) 0.0169(14) -0.0123(13) -0.0179(14)
C82 0.052(2) 0.069(3) 0.067(3) 0.031(2) -0.0350(19) -0.037(2)
C83 0.0212(15) 0.069(2) 0.062(2) 0.0302(19) -0.0070(15) -0.0030(16)
C84 0.0445(19) 0.0420(18) 0.0378(17) 0.0079(14) -0.0168(14) -0.0177(15)
C85 0.0367(17) 0.0303(16) 0.0453(18) -0.0067(13) -0.0094(14) 0.0061(13)
C86 0.0249(15) 0.0389(17) 0.0415(17) -0.0013(13) -0.0093(13) 0.0056(13)
C87 0.059(2) 0.088(3) 0.050(2) 0.003(2) -0.0025(19) 0.021(2)
C88 0.0396(18) 0.060(2) 0.0380(18) 0.0030(16) 0.0106(14) 0.0181(17)
C89 0.0461(19) 0.0366(17) 0.0408(18) -0.0042(14) 0.0073(15) 0.0067(14)
C90 0.072(3) 0.043(2) 0.0396(19) -0.0020(15) 0.0100(18) 0.0190(19)
C91 0.056(2) 0.065(3) 0.050(2) -0.0171(19) 0.0018(18) 0.009(2)
C92 0.045(2) 0.057(2) 0.077(3) -0.011(2) 0.018(2) -0.0057(18)
C93 0.047(2) 0.051(2) 0.062(2) 0.0121(18) 0.0249(19) 0.0029(17)
C94 0.094(2) 0.0509(15) 0.141(3) 0.0088(16) 0.057(2) 0.0137(15)
C95 0.072(3) 0.051(2) 0.083(3) 0.003(2) 0.026(2) 0.010(2)
C96 0.076(3) 0.041(2) 0.052(2) -0.0013(17) -0.010(2) 0.0146(19)
C97 0.077(3) 0.053(2) 0.056(2) 0.0063(19) -0.008(2) -0.006(2)
C98 0.070(3) 0.057(2) 0.048(2) -0.0066(18) 0.0022(19) -0.004(2)
C99 0.094(2) 0.0509(15) 0.141(3) 0.0088(16) 0.057(2) 0.0137(15)
C100 0.094(2) 0.0509(15) 0.141(3) 0.0088(16) 0.057(2) 0.0137(15)
C101 0.041(2) 0.145(5) 0.070(3) -0.041(3) 0.000(2) -0.008(3)
C102 0.0363(19) 0.079(3) 0.045(2) -0.0086(18) -0.0006(15) -0.0049(18)
C103 0.0362(19) 0.071(3) 0.051(2) -0.0005(18) -0.0068(16) -0.0034(17)
C104 0.0383(19) 0.053(2) 0.059(2) 0.0083(18) -0.0001(16) 0.0029(16)
C105 0.056(2) 0.043(2) 0.048(2) 0.0046(16) 0.0004(17) 0.0007(17)
C106 0.0383(19) 0.073(3) 0.0416(19) -0.0036(18) -0.0034(15) -0.0034(18)
C107 0.0360(19) 0.086(3) 0.051(2) -0.011(2) -0.0029(16) -0.0011(19)
O1 0.0200(9) 0.0228(9) 0.0192(8) -0.0020(7) 0.0027(7) -0.0022(7)
O2 0.0219(9) 0.0215(9) 0.0233(9) 0.0031(7) 0.0046(7) 0.0008(7)
O3 0.0188(9) 0.0194(9) 0.0205(9) -0.0001(7) 0.0013(7) -0.0009(7)
O4 0.0176(8) 0.0214(9) 0.0223(9) -0.0013(7) -0.0008(7) -0.0014(7)
O5 0.0276(10) 0.0215(9) 0.0206(9) 0.0019(7) -0.0007(7) -0.0012(8)
O6 0.0232(9) 0.0197(9) 0.0206(9) 0.0006(7) 0.0020(7) 0.0015(7)
O7 0.0228(9) 0.0182(9) 0.0238(9) -0.0002(7) -0.0005(7) 0.0041(7)
O8 0.0195(9) 0.0239(9) 0.0207(9) 0.0008(7) 0.0011(7) 0.0024(7)
O9 0.0235(9) 0.0198(9) 0.0208(9) -0.0008(7) 0.0013(7) 0.0014(7)
O10 0.0191(9) 0.0225(9) 0.0222(9) 0.0040(7) 0.0024(7) 0.0005(7)
O11 0.0219(9) 0.0280(10) 0.0200(9) 0.0011(7) 0.0013(7) 0.0063(8)
O12 0.0195(9) 0.0230(9) 0.0227(9) -0.0032(7) 0.0028(7) -0.0007(7)
S1 0.0302(4) 0.0229(3) 0.0243(3) 0.0026(3) 0.0080(3) -0.0010(3)
S2 0.0263(3) 0.0313(4) 0.0205(3) 0.0041(3) -0.0017(3) -0.0030(3)
S3 0.0211(3) 0.0229(3) 0.0244(3) -0.0010(3) -0.0013(3) 0.0039(3)
S4 0.0219(3) 0.0297(4) 0.0232(3) -0.0014(3) -0.0008(3) 0.0068(3)

loop_
_atom_type_symbol
_atom_type_description
_atom_type_scat_dispersion_real
_atom_type_scat_dispersion_imag
_atom_type_scat_source
C C 0.0033 0.0016 'International Tables Vol C Tables 4.2.6.8 and 6.1.1.4'
O O 0.0106 0.0060 'International Tables Vol C Tables 4.2.6.8 and 6.1.1.4'
Al Al 0.0645 0.0514 'International Tables Vol C Tables 4.2.6.8 and 6.1.1.4'
S S 0.1246 0.1234 'International Tables Vol C Tables 4.2.6.8 and 6.1.1.4'
H H 0.0000 0.0000 'International Tables Vol C Tables 4.2.6.8 and 6.1.1.4'

loop_
_geom_angle_atom_site_label_1
_geom_angle_atom_site_label_2
_geom_angle_atom_site_label_3
_geom_angle
_geom_angle_site_symmetry_1
_geom_angle_site_symmetry_3
_geom_angle_publ_flag
O3 Al1 O12 120.89(9) . . ?
O3 Al1 O1 112.06(8) . . ?
O12 Al1 O1 111.27(9) . . ?
O3 Al1 O2 108.34(8) . . ?
O12 Al1 O2 100.77(8) . . ?
O1 Al1 O2 100.82(8) . . ?
O6 Al2 O3 120.91(9) . . ?
O6 Al2 O4 112.18(9) . . ?
O3 Al2 O4 111.78(9) . . ?
O6 Al2 O5 109.72(8) . . ?
O3 Al2 O5 98.81(8) . . ?
O4 Al2 O5 100.52(8) . . ?
O9 Al3 O6 120.72(9) . . ?
O9 Al3 O7 113.23(9) . . ?
O6 Al3 O7 111.49(9) . . ?
O9 Al3 O8 110.67(8) . . ?
O6 Al3 O8 97.48(8) . . ?
O7 Al3 O8 100.01(8) . . ?
O12 Al4 O9 119.81(9) . . ?
O12 Al4 O10 112.13(9) . . ?
O9 Al4 O10 113.66(9) . . ?
O12 Al4 O11 107.52(9) . . ?
O9 Al4 O11 101.69(9) . . ?
O10 Al4 O11 98.96(8) . . ?
O1 C2 C3 120.7(2) . . ?
O1 C2 C7 119.9(2) . . ?
C3 C2 C7 119.2(2) . . ?
C4 C3 C2 118.2(2) . . ?
C4 C3 C16 119.6(2) . . ?
C2 C3 C16 122.2(2) . . ?
C5 C4 C3 123.2(2) . . ?
C5 C4 H4A 118.4 . . ?
C3 C4 H4A 118.4 . . ?
C4 C5 C6 116.9(2) . . ?
C4 C5 C12 122.4(2) . . ?
C6 C5 C12 120.7(2) . . ?
C5 C6 C7 123.4(2) . . ?
C5 C6 H6A 118.3 . . ?
C7 C6 H6A 118.3 . . ?
C6 C7 C2 117.9(2) . . ?
C6 C7 C8 120.2(2) . . ?
C2 C7 C8 121.7(2) . . ?
C9 C8 C11 106.7(2) . . ?
C9 C8 C10 109.7(2) . . ?
C11 C8 C10 106.5(2) . . ?
C9 C8 C7 113.0(2) . . ?
C11 C8 C7 111.5(2) . . ?
C10 C8 C7 109.4(2) . . ?
C8 C9 H9A 109.5 . . ?
C8 C9 H9B 109.5 . . ?
H9A C9 H9B 109.5 . . ?
C8 C9 H9C 109.5 . . ?
H9A C9 H9C 109.5 . . ?
H9B C9 H9C 109.5 . . ?
C8 C10 H10D 109.5 . . ?
C8 C10 H10E 109.5 . . ?
H10D C10 H10E 109.5 . . ?
C8 C10 H10F 109.5 . . ?
H10D C10 H10F 109.5 . . ?
H10E C10 H10F 109.5 . . ?
C8 C11 H11A 109.5 . . ?
C8 C11 H11B 109.5 . . ?
H11A C11 H11B 109.5 . . ?
C8 C11 H11C 109.5 . . ?
H11A C11 H11C 109.5 . . ?
H11B C11 H11C 109.5 . . ?
C15 C12 C13 109.2(3) . . ?
C15 C12 C14B 59.4(6) . . ?
C13 C12 C14B 137.8(7) . . ?
C15 C12 C5 113.2(3) . . ?
C13 C12 C5 110.0(3) . . ?
C14B C12 C5 111.6(6) . . ?
C15 C12 C14 106.3(3) . . ?
C13 C12 C14 108.7(3) . . ?
C14B C12 C14 50.0(6) . . ?
C5 C12 C14 109.3(3) . . ?
C15 C12 C15B 48.0(6) . . ?
C13 C12 C15B 66.7(6) . . ?
C14B C12 C15B 105.8(9) . . ?
C5 C12 C15B 108.2(6) . . ?
C14 C12 C15B 141.2(6) . . ?
C15 C12 C13B 129.2(7) . . ?
C14B C12 C13B 124.3(9) . . ?
C5 C12 C13B 110.2(6) . . ?
C14 C12 C13B 82.3(7) . . ?
C15B C12 C13B 94.1(9) . . ?
C12 C13 H13A 109.5 . . ?
C12 C13 H13B 109.5 . . ?
C12 C13 H13C 109.5 . . ?
C12 C14 H14A 109.5 . . ?
C12 C14 H14B 109.5 . . ?
C12 C14 H14C 109.5 . . ?
C12 C15 H15A 109.5 . . ?
C12 C15 H15B 109.5 . . ?
C12 C15 H15C 109.5 . . ?
C12 C13B H13D 109.5 . . ?
C12 C13B H13E 109.5 . . ?
H13D C13B H13E 109.5 . . ?
C12 C13B H13F 109.5 . . ?
H13D C13B H13F 109.5 . . ?
H13E C13B H13F 109.5 . . ?
C12 C14B H14D 109.5 . . ?
C12 C14B H14E 109.5 . . ?
H14D C14B H14E 109.5 . . ?
C12 C14B H14F 109.5 . . ?
H14D C14B H14F 109.5 . . ?
H14E C14B H14F 109.5 . . ?
C12 C15B H15D 109.5 . . ?
C12 C15B H15E 109.5 . . ?
H15D C15B H15E 109.5 . . ?
C12 C15B H15F 109.5 . . ?
H15D C15B H15F 109.5 . . ?
H15E C15B H15F 109.5 . . ?
C19 C16 C18 111.3(2) . . ?
C19 C16 C3 110.8(2) . . ?
C18 C16 C3 110.5(2) . . ?
C19 C16 C17 106.9(2) . . ?
C18 C16 C17 105.4(2) . . ?
C3 C16 C17 111.8(2) . . ?
C16 C17 H17A 109.5 . . ?
C16 C17 H17B 109.5 . . ?
H17A C17 H17B 109.5 . . ?
C16 C17 H17C 109.5 . . ?
H17A C17 H17C 109.5 . . ?
H17B C17 H17C 109.5 . . ?
C16 C18 H18A 109.5 . . ?
C16 C18 H18B 109.5 . . ?
H18A C18 H18B 109.5 . . ?
C16 C18 H18C 109.5 . . ?
H18A C18 H18C 109.5 . . ?
H18B C18 H18C 109.5 . . ?
C16 C19 H19A 109.5 . . ?
C16 C19 H19B 109.5 . . ?
H19A C19 H19B 109.5 . . ?
C16 C19 H19C 109.5 . . ?
H19A C19 H19C 109.5 . . ?
H19B C19 H19C 109.5 . . ?
S1 C21 H21A 109.5 . . ?
S1 C21 H21B 109.5 . . ?
H21A C21 H21B 109.5 . . ?
S1 C21 H21C 109.5 . . ?
H21A C21 H21C 109.5 . . ?
H21B C21 H21C 109.5 . . ?
S1 C22 H22A 109.5 . . ?
S1 C22 H22B 109.5 . . ?
H22A C22 H22B 109.5 . . ?
S1 C22 H22C 109.5 . . ?
H22A C22 H22C 109.5 . . ?
H22B C22 H22C 109.5 . . ?
O4 C24 C25 120.8(2) . . ?
O4 C24 C29 120.0(2) . . ?
C25 C24 C29 119.2(2) . . ?
C26 C25 C24 118.4(2) . . ?
C26 C25 C38 119.8(2) . . ?
C24 C25 C38 121.8(2) . . ?
C27 C26 C25 123.3(2) . . ?
C27 C26 H26A 118.4 . . ?
C25 C26 H26A 118.4 . . ?
C26 C27 C28 116.8(2) . . ?
C26 C27 C34 124.3(3) . . ?
C28 C27 C34 118.9(3) . . ?
C27 C28 C29 123.5(3) . . ?
C27 C28 H28A 118.3 . . ?
C29 C28 H28A 118.3 . . ?
C28 C29 C24 118.1(2) . . ?
C28 C29 C30 119.8(2) . . ?
C24 C29 C30 121.9(2) . . ?
C31 C30 C32 106.1(2) . . ?
C31 C30 C33 107.0(2) . . ?
C32 C30 C33 109.6(2) . . ?
C31 C30 C29 111.6(2) . . ?
C32 C30 C29 113.4(2) . . ?
C33 C30 C29 109.0(2) . . ?
C30 C31 H31A 109.5 . . ?
C30 C31 H31B 109.5 . . ?
H31A C31 H31B 109.5 . . ?
C30 C31 H31C 109.5 . . ?
H31A C31 H31C 109.5 . . ?
H31B C31 H31C 109.5 . . ?
C30 C32 H32A 109.5 . . ?
C30 C32 H32B 109.5 . . ?
H32A C32 H32B 109.5 . . ?
C30 C32 H32C 109.5 . . ?
H32A C32 H32C 109.5 . . ?
H32B C32 H32C 109.5 . . ?
C30 C33 H33A 109.5 . . ?
C30 C33 H33B 109.5 . . ?
H33A C33 H33B 109.5 . . ?
C30 C33 H33C 109.5 . . ?
H33A C33 H33C 109.5 . . ?
H33B C33 H33C 109.5 . . ?
C37 C34 C36 109.2(3) . . ?
C37 C34 C35 108.4(3) . . ?
C36 C34 C35 109.2(3) . . ?
C37 C34 C27 112.0(3) . . ?
C36 C34 C27 110.0(2) . . ?
C35 C34 C27 108.0(2) . . ?
C34 C35 H35A 109.5 . . ?
C34 C35 H35B 109.5 . . ?
H35A C35 H35B 109.5 . . ?
C34 C35 H35C 109.5 . . ?
H35A C35 H35C 109.5 . . ?
H35B C35 H35C 109.5 . . ?
C34 C36 H36A 109.5 . . ?
C34 C36 H36B 109.5 . . ?
H36A C36 H36B 109.5 . . ?
C34 C36 H36C 109.5 . . ?
H36A C36 H36C 109.5 . . ?
H36B C36 H36C 109.5 . . ?
C34 C37 H37A 109.5 . . ?
C34 C37 H37B 109.5 . . ?
H37A C37 H37B 109.5 . . ?
C34 C37 H37C 109.5 . . ?
H37A C37 H37C 109.5 . . ?
H37B C37 H37C 109.5 . . ?
C41 C38 C39 106.7(2) . . ?
C41 C38 C40 106.3(2) . . ?
C39 C38 C40 111.2(2) . . ?
C41 C38 C25 111.9(2) . . ?
C39 C38 C25 110.2(2) . . ?
C40 C38 C25 110.4(2) . . ?
C38 C39 H39A 109.5 . . ?
C38 C39 H39B 109.5 . . ?
H39A C39 H39B 109.5 . . ?
C38 C39 H39C 109.5 . . ?
H39A C39 H39C 109.5 . . ?
H39B C39 H39C 109.5 . . ?
C38 C40 H40A 109.5 . . ?
C38 C40 H40B 109.5 . . ?
H40A C40 H40B 109.5 . . ?
C38 C40 H40C 109.5 . . ?
H40A C40 H40C 109.5 . . ?
H40B C40 H40C 109.5 . . ?
C38 C41 H41A 109.5 . . ?
C38 C41 H41B 109.5 . . ?
H41A C41 H41B 109.5 . . ?
C38 C41 H41C 109.5 . . ?
H41A C41 H41C 109.5 . . ?
H41B C41 H41C 109.5 . . ?
S2 C43 H43A 109.5 . . ?
S2 C43 H43B 109.5 . . ?
H43A C43 H43B 109.5 . . ?
S2 C43 H43C 109.5 . . ?
H43A C43 H43C 109.5 . . ?
H43B C43 H43C 109.5 . . ?
S2 C44 H44A 109.5 . . ?
S2 C44 H44B 109.5 . . ?
H44A C44 H44B 109.5 . . ?
S2 C44 H44C 109.5 . . ?
H44A C44 H44C 109.5 . . ?
H44B C44 H44C 109.5 . . ?
O7 C46 C47 120.4(2) . . ?
O7 C46 C51 120.1(2) . . ?
C47 C46 C51 119.5(2) . . ?
C48 C47 C46 118.2(2) . . ?
C48 C47 C60 119.4(2) . . ?
C46 C47 C60 122.3(2) . . ?
C49 C48 C47 123.5(3) . . ?
C49 C48 H48A 118.3 . . ?
C47 C48 H48A 118.3 . . ?
C50 C49 C48 117.0(2) . . ?
C50 C49 C56 122.7(3) . . ?
C48 C49 C56 120.3(2) . . ?
C49 C50 C51 123.3(3) . . ?
C49 C50 H50A 118.4 . . ?
C51 C50 H50A 118.4 . . ?
C50 C51 C46 118.3(2) . . ?
C50 C51 C52 119.9(2) . . ?
C46 C51 C52 121.8(2) . . ?
C54 C52 C55 106.4(2) . . ?
C54 C52 C53 111.6(2) . . ?
C55 C52 C53 106.7(2) . . ?
C54 C52 C51 109.9(2) . . ?
C55 C52 C51 112.3(2) . . ?
C53 C52 C51 110.0(2) . . ?
C52 C53 H53A 109.5 . . ?
C52 C53 H53B 109.5 . . ?
H53A C53 H53B 109.5 . . ?
C52 C53 H53C 109.5 . . ?
H53A C53 H53C 109.5 . . ?
H53B C53 H53C 109.5 . . ?
C52 C54 H54A 109.5 . . ?
C52 C54 H54B 109.5 . . ?
H54A C54 H54B 109.5 . . ?
C52 C54 H54C 109.5 . . ?
H54A C54 H54C 109.5 . . ?
H54B C54 H54C 109.5 . . ?
C52 C55 H55A 109.5 . . ?
C52 C55 H55B 109.5 . . ?
H55A C55 H55B 109.5 . . ?
C52 C55 H55C 109.5 . . ?
H55A C55 H55C 109.5 . . ?
H55B C55 H55C 109.5 . . ?
C57A C56 C58C 86.5(5) . . ?
C57A C56 C59B 55.5(9) . . ?
C58C C56 C59B 132.3(9) . . ?
C57A C56 C49 114.1(4) . . ?
C58C C56 C49 108.6(4) . . ?
C59B C56 C49 112.7(8) . . ?
C57A C56 C59A 107.6(5) . . ?
C58C C56 C59A 128.8(5) . . ?
C59B C56 C59A 55.3(9) . . ?
C49 C56 C59A 109.3(3) . . ?
C57A C56 C58A 110.3(5) . . ?
C59B C56 C58A 138.6(9) . . ?
C49 C56 C58A 108.4(3) . . ?
C59A C56 C58A 106.9(4) . . ?
C57A C56 C58B 122.8(10) . . ?
C58C C56 C58B 47.9(10) . . ?
C59B C56 C58B 127.8(12) . . ?
C49 C56 C58B 112.5(9) . . ?
C59A C56 C58B 86.0(10) . . ?
C59B C56 C57B 96.4(12) . . ?
C49 C56 C57B 108.3(8) . . ?
C59A C56 C57B 139.6(9) . . ?
C58A C56 C57B 74.1(9) . . ?
C58B C56 C57B 93.0(13) . . ?
C58C C56 C57C 104.2(6) . . ?
C49 C56 C57C 110.3(4) . . ?
C59A C56 C57C 93.6(5) . . ?
C58A C56 C57C 126.5(5) . . ?
C58B C56 C57C 134.7(10) . . ?
C57B C56 C57C 59.6(9) . . ?
C57A C56 C59C 118.0(6) . . ?
C58C C56 C59C 115.0(6) . . ?
C59B C56 C59C 69.8(10) . . ?
C49 C56 C59C 112.0(5) . . ?
C58A C56 C59C 91.3(5) . . ?
C58B C56 C59C 70.2(11) . . ?
C57B C56 C59C 139.6(9) . . ?
C57C C56 C59C 106.5(6) . . ?
C56 C57A H57A 109.5 . . ?
C56 C57A H57B 109.5 . . ?
C56 C57A H57C 109.5 . . ?
C56 C58A H58A 109.5 . . ?
C56 C58A H58B 109.5 . . ?
C56 C58A H58C 109.5 . . ?
C56 C59A H59A 109.5 . . ?
C56 C59A H59B 109.5 . . ?
C56 C59A H59C 109.5 . . ?
C56 C57B H57D 109.5 . . ?
C56 C57B H57E 109.5 . . ?
H57D C57B H57E 109.5 . . ?
C56 C57B H57F 109.5 . . ?
H57D C57B H57F 109.5 . . ?
H57E C57B H57F 109.5 . . ?
C56 C58B H58D 109.5 . . ?
C56 C58B H58E 109.5 . . ?
H58D C58B H58E 109.5 . . ?
C56 C58B H58F 109.5 . . ?
H58D C58B H58F 109.5 . . ?
H58E C58B H58F 109.5 . . ?
C56 C59B H59D 109.5 . . ?
C56 C59B H59E 109.5 . . ?
H59D C59B H59E 109.5 . . ?
C56 C59B H59F 109.5 . . ?
H59D C59B H59F 109.5 . . ?
H59E C59B H59F 109.5 . . ?
C56 C57C H57G 109.5 . . ?
C56 C57C H57H 109.5 . . ?
C56 C57C H57I 109.5 . . ?
C56 C58C H58G 109.5 . . ?
C56 C58C H58H 109.5 . . ?
C56 C58C H58I 109.5 . . ?
C56 C59C H59G 109.5 . . ?
C56 C59C H59H 109.5 . . ?
C56 C59C H59I 109.5 . . ?
C62 C60 C61 105.5(2) . . ?
C62 C60 C47 111.0(2) . . ?
C61 C60 C47 112.5(2) . . ?
C62 C60 C63 111.0(2) . . ?
C61 C60 C63 106.6(2) . . ?
C47 C60 C63 110.0(2) . . ?
C60 C61 H61A 109.5 . . ?
C60 C61 H61B 109.5 . . ?
H61A C61 H61B 109.5 . . ?
C60 C61 H61C 109.5 . . ?
H61A C61 H61C 109.5 . . ?
H61B C61 H61C 109.5 . . ?
C60 C62 H62A 109.5 . . ?
C60 C62 H62B 109.5 . . ?
H62A C62 H62B 109.5 . . ?
C60 C62 H62C 109.5 . . ?
H62A C62 H62C 109.5 . . ?
H62B C62 H62C 109.5 . . ?
C60 C63 H63A 109.5 . . ?
C60 C63 H63B 109.5 . . ?
H63A C63 H63B 109.5 . . ?
C60 C63 H63C 109.5 . . ?
H63A C63 H63C 109.5 . . ?
H63B C63 H63C 109.5 . . ?
S3 C64 H64A 109.5 . . ?
S3 C64 H64B 109.5 . . ?
H64A C64 H64B 109.5 . . ?
S3 C64 H64C 109.5 . . ?
H64A C64 H64C 109.5 . . ?
H64B C64 H64C 109.5 . . ?
S3 C65 H65A 109.5 . . ?
S3 C65 H65B 109.5 . . ?
H65A C65 H65B 109.5 . . ?
S3 C65 H65C 109.5 . . ?
H65A C65 H65C 109.5 . . ?
H65B C65 H65C 109.5 . . ?
O10 C67 C68 120.5(2) . . ?
O10 C67 C72 120.8(2) . . ?
C68 C67 C72 118.6(2) . . ?
C69 C68 C67 118.7(2) . . ?
C69 C68 C81 119.7(2) . . ?
C67 C68 C81 121.4(2) . . ?
C70 C69 C68 123.4(3) . . ?
C70 C69 H69A 118.3 . . ?
C68 C69 H69A 118.3 . . ?
C69 C70 C71 116.8(2) . . ?
C69 C70 C77 121.1(2) . . ?
C71 C70 C77 122.1(2) . . ?
C70 C71 C72 123.4(2) . . ?
C70 C71 H71A 118.3 . . ?
C72 C71 H71A 118.3 . . ?
C71 C72 C67 118.6(2) . . ?
C71 C72 C73 119.2(2) . . ?
C67 C72 C73 122.2(2) . . ?
C75 C73 C76 110.7(2) . . ?
C75 C73 C74 106.2(2) . . ?
C76 C73 C74 106.3(2) . . ?
C75 C73 C72 110.3(2) . . ?
C76 C73 C72 111.3(2) . . ?
C74 C73 C72 111.7(2) . . ?
C73 C74 H74A 109.5 . . ?
C73 C74 H74B 109.5 . . ?
H74A C74 H74B 109.5 . . ?
C73 C74 H74C 109.5 . . ?
H74A C74 H74C 109.5 . . ?
H74B C74 H74C 109.5 . . ?
C73 C75 H75A 109.5 . . ?
C73 C75 H75B 109.5 . . ?
H75A C75 H75B 109.5 . . ?
C73 C75 H75C 109.5 . . ?
H75A C75 H75C 109.5 . . ?
H75B C75 H75C 109.5 . . ?
C73 C76 H76A 109.5 . . ?
C73 C76 H76B 109.5 . . ?
H76A C76 H76B 109.5 . . ?
C73 C76 H76C 109.5 . . ?
H76A C76 H76C 109.5 . . ?
H76B C76 H76C 109.5 . . ?
C78 C77 C80 107.7(2) . . ?
C78 C77 C79 108.4(3) . . ?
C80 C77 C79 108.8(2) . . ?
C78 C77 C70 111.9(2) . . ?
C80 C77 C70 111.4(2) . . ?
C79 C77 C70 108.5(2) . . ?
C77 C78 H78A 109.5 . . ?
C77 C78 H78B 109.5 . . ?
H78A C78 H78B 109.5 . . ?
C77 C78 H78C 109.5 . . ?
H78A C78 H78C 109.5 . . ?
H78B C78 H78C 109.5 . . ?
C77 C79 H79A 109.5 . . ?
C77 C79 H79B 109.5 . . ?
H79A C79 H79B 109.5 . . ?
C77 C79 H79C 109.5 . . ?
H79A C79 H79C 109.5 . . ?
H79B C79 H79C 109.5 . . ?
C77 C80 H80A 109.5 . . ?
C77 C80 H80B 109.5 . . ?
H80A C80 H80B 109.5 . . ?
C77 C80 H80C 109.5 . . ?
H80A C80 H80C 109.5 . . ?
H80B C80 H80C 109.5 . . ?
C84 C81 C83 111.4(3) . . ?
C84 C81 C82 106.2(3) . . ?
C83 C81 C82 106.9(3) . . ?
C84 C81 C68 113.4(2) . . ?
C83 C81 C68 107.2(3) . . ?
C82 C81 C68 111.7(2) . . ?
C81 C82 H82A 109.5 . . ?
C81 C82 H82B 109.5 . . ?
H82A C82 H82B 109.5 . . ?
C81 C82 H82C 109.5 . . ?
H82A C82 H82C 109.5 . . ?
H82B C82 H82C 109.5 . . ?
C81 C83 H83A 109.5 . . ?
C81 C83 H83B 109.5 . . ?
H83A C83 H83B 109.5 . . ?
C81 C83 H83C 109.5 . . ?
H83A C83 H83C 109.5 . . ?
H83B C83 H83C 109.5 . . ?
C81 C84 H84A 109.5 . . ?
C81 C84 H84B 109.5 . . ?
H84A C84 H84B 109.5 . . ?
C81 C84 H84C 109.5 . . ?
H84A C84 H84C 109.5 . . ?
H84B C84 H84C 109.5 . . ?
S4 C85 H85A 109.5 . . ?
S4 C85 H85B 109.5 . . ?
H85A C85 H85B 109.5 . . ?
S4 C85 H85C 109.5 . . ?
H85A C85 H85C 109.5 . . ?
H85B C85 H85C 109.5 . . ?
S4 C86 H86A 109.5 . . ?
S4 C86 H86B 109.5 . . ?
H86A C86 H86B 109.5 . . ?
S4 C86 H86C 109.5 . . ?
H86A C86 H86C 109.5 . . ?
H86B C86 H86C 109.5 . . ?
C88 C87 H87A 109.5 . . ?
C88 C87 H87B 109.5 . . ?
H87A C87 H87B 109.5 . . ?
C88 C87 H87C 109.5 . . ?
H87A C87 H87C 109.5 . . ?
H87B C87 H87C 109.5 . . ?
C93 C88 C89 118.0(3) . . ?
C93 C88 C87 120.7(3) . . ?
C89 C88 C87 121.3(4) . . ?
C88 C89 C90 120.5(3) . . ?
C88 C89 H89 119.7 . . ?
C90 C89 H89 119.7 . . ?
C91 C90 C89 120.4(3) . . ?
C91 C90 H90 119.8 . . ?
C89 C90 H90 119.8 . . ?
C90 C91 C92 119.3(4) . . ?
C90 C91 H91 120.3 . . ?
C92 C91 H91 120.3 . . ?
C93 C92 C91 120.3(4) . . ?
C93 C92 H92 119.9 . . ?
C91 C92 H92 119.9 . . ?
C92 C93 C88 121.6(3) . . ?
C92 C93 H93 119.2 . . ?
C88 C93 H93 119.2 . . ?
C95 C94 H94A 109.5 . . ?
C95 C94 H94B 109.5 . . ?
H94A C94 H94B 109.5 . . ?
C95 C94 H94C 109.5 . . ?
H94A C94 H94C 109.5 . . ?
H94B C94 H94C 109.5 . . ?
C96 C95 C100 117.2(4) . . ?
C96 C95 C94 121.0(4) . . ?
C100 C95 C94 121.8(4) . . ?
C95 C96 C97 120.8(4) . . ?
C95 C96 H96 119.6 . . ?
C97 C96 H96 119.6 . . ?
C96 C97 C98 120.9(4) . . ?
C96 C97 H97 119.5 . . ?
C98 C97 H97 119.5 . . ?
C99 C98 C97 119.3(4) . . ?
C99 C98 H98 120.3 . . ?
C97 C98 H98 120.3 . . ?
C98 C99 C100 120.1(4) . . ?
C98 C99 H99 120.0 . . ?
C100 C99 H99 120.0 . . ?
C99 C100 C95 121.7(4) . . ?
C99 C100 H100 119.2 . . ?
C95 C100 H100 119.2 . . ?
C102 C101 H10A 109.5 . . ?
C102 C101 H10B 109.5 . . ?
H10A C101 H10B 109.5 . . ?
C102 C101 H10C 109.5 . . ?
H10A C101 H10C 109.5 . . ?
H10B C101 H10C 109.5 . . ?
C107 C102 C103 117.3(3) . . ?
C107 C102 C101 122.0(3) . . ?
C103 C102 C101 120.7(3) . . ?
C104 C103 C102 121.0(3) . . ?
C104 C103 H103 119.5 . . ?
C102 C103 H103 119.5 . . ?
C105 C104 C103 120.1(3) . . ?
C105 C104 H104 120.0 . . ?
C103 C104 H104 120.0 . . ?
C106 C105 C104 119.1(3) . . ?
C106 C105 H105 120.5 . . ?
C104 C105 H105 120.5 . . ?
C107 C106 C105 120.3(3) . . ?
C107 C106 H106 119.8 . . ?
C105 C106 H106 119.8 . . ?
C106 C107 C102 122.2(3) . . ?
C106 C107 H107 118.9 . . ?
C102 C107 H107 118.9 . . ?
C2 O1 Al1 140.95(16) . . ?
S1 O2 Al1 119.31(10) . . ?
Al1 O3 Al2 146.76(11) . . ?
C24 O4 Al2 144.50(16) . . ?
S2 O5 Al2 116.62(10) . . ?
Al2 O6 Al3 150.12(11) . . ?
C46 O7 Al3 147.14(16) . . ?
S3 O8 Al3 116.01(10) . . ?
Al3 O9 Al4 148.36(11) . . ?
C67 O10 Al4 144.14(16) . . ?
S4 O11 Al4 118.67(10) . . ?
Al4 O12 Al1 150.51(11) . . ?
O2 S1 C22 104.64(12) . . ?
O2 S1 C21 102.16(13) . . ?
C22 S1 C21 98.67(17) . . ?
O5 S2 C43 104.71(12) . . ?
O5 S2 C44 101.82(13) . . ?
C43 S2 C44 99.06(15) . . ?
O8 S3 C65 104.98(12) . . ?
O8 S3 C64 102.13(12) . . ?
C65 S3 C64 97.89(14) . . ?
O11 S4 C85 105.20(13) . . ?
O11 S4 C86 103.23(12) . . ?
C85 S4 C86 98.94(14) . . ?

loop_
_geom_bond_atom_site_label_1
_geom_bond_atom_site_label_2
_geom_bond_distance
_geom_bond_site_symmetry_2
_geom_bond_publ_flag
Al1 O3 1.7006(18) . ?
Al1 O12 1.7024(18) . ?
Al1 O1 1.7543(17) . ?
Al1 O2 1.8673(18) . ?
Al2 O6 1.6934(18) . ?
Al2 O3 1.7082(18) . ?
Al2 O4 1.7510(18) . ?
Al2 O5 1.8711(18) . ?
Al3 O9 1.6967(18) . ?
Al3 O6 1.7131(18) . ?
Al3 O7 1.7469(17) . ?
Al3 O8 1.8826(18) . ?
Al4 O12 1.6934(17) . ?
Al4 O9 1.7065(18) . ?
Al4 O10 1.7578(18) . ?
Al4 O11 1.8808(18) . ?
C2 O1 1.343(3) . ?
C2 C3 1.418(3) . ?
C2 C7 1.424(4) . ?
C3 C4 1.397(3) . ?
C3 C16 1.540(4) . ?
C4 C5 1.385(4) . ?
C4 H4A 0.9500 . ?
C5 C6 1.389(4) . ?
C5 C12 1.541(4) . ?
C6 C7 1.395(4) . ?
C6 H6A 0.9500 . ?
C7 C8 1.552(4) . ?
C8 C9 1.536(4) . ?
C8 C11 1.539(4) . ?
C8 C10 1.541(4) . ?
C9 H9A 0.9800 . ?
C9 H9B 0.9800 . ?
C9 H9C 0.9800 . ?
C10 H10D 0.9800 . ?
C10 H10E 0.9800 . ?
C10 H10F 0.9800 . ?
C11 H11A 0.9800 . ?
C11 H11B 0.9800 . ?
C11 H11C 0.9800 . ?
C12 C15 1.514(5) . ?
C12 C13 1.515(6) . ?
C12 C14B 1.527(5) . ?
C12 C14 1.542(5) . ?
C12 C15B 1.544(5) . ?
C12 C13B 1.551(5) . ?
C13 H13A 0.9800 . ?
C13 H13B 0.9800 . ?
C13 H13C 0.9800 . ?
C14 H14A 0.9800 . ?
C14 H14B 0.9800 . ?
C14 H14C 0.9800 . ?
C15 H15A 0.9800 . ?
C15 H15B 0.9800 . ?
C15 H15C 0.9800 . ?
C13B H13D 0.9800 . ?
C13B H13E 0.9800 . ?
C13B H13F 0.9800 . ?
C14B H14D 0.9800 . ?
C14B H14E 0.9800 . ?
C14B H14F 0.9800 . ?
C15B H15D 0.9800 . ?
C15B H15E 0.9800 . ?
C15B H15F 0.9800 . ?
C16 C19 1.539(4) . ?
C16 C18 1.540(4) . ?
C16 C17 1.541(4) . ?
C17 H17A 0.9800 . ?
C17 H17B 0.9800 . ?
C17 H17C 0.9800 . ?
C18 H18A 0.9800 . ?
C18 H18B 0.9800 . ?
C18 H18C 0.9800 . ?
C19 H19A 0.9800 . ?
C19 H19B 0.9800 . ?
C19 H19C 0.9800 . ?
C21 S1 1.772(3) . ?
C21 H21A 0.9800 . ?
C21 H21B 0.9800 . ?
C21 H21C 0.9800 . ?
C22 S1 1.769(3) . ?
C22 H22A 0.9800 . ?
C22 H22B 0.9800 . ?
C22 H22C 0.9800 . ?
C24 O4 1.342(3) . ?
C24 C25 1.415(3) . ?
C24 C29 1.423(4) . ?
C25 C26 1.403(4) . ?
C25 C38 1.545(4) . ?
C26 C27 1.377(4) . ?
C26 H26A 0.9500 . ?
C27 C28 1.392(4) . ?
C27 C34 1.542(4) . ?
C28 C29 1.393(4) . ?
C28 H28A 0.9500 . ?
C29 C30 1.544(4) . ?
C30 C31 1.540(3) . ?
C30 C32 1.541(3) . ?
C30 C33 1.544(3) . ?
C31 H31A 0.9800 . ?
C31 H31B 0.9800 . ?
C31 H31C 0.9800 . ?
C32 H32A 0.9800 . ?
C32 H32B 0.9800 . ?
C32 H32C 0.9800 . ?
C33 H33A 0.9800 . ?
C33 H33B 0.9800 . ?
C33 H33C 0.9800 . ?
C34 C37 1.523(4) . ?
C34 C36 1.534(5) . ?
C34 C35 1.534(4) . ?
C35 H35A 0.9800 . ?
C35 H35B 0.9800 . ?
C35 H35C 0.9800 . ?
C36 H36A 0.9800 . ?
C36 H36B 0.9800 . ?
C36 H36C 0.9800 . ?
C37 H37A 0.9800 . ?
C37 H37B 0.9800 . ?
C37 H37C 0.9800 . ?
C38 C41 1.533(4) . ?
C38 C39 1.535(4) . ?
C38 C40 1.537(4) . ?
C39 H39A 0.9800 . ?
C39 H39B 0.9800 . ?
C39 H39C 0.9800 . ?
C40 H40A 0.9800 . ?
C40 H40B 0.9800 . ?
C40 H40C 0.9800 . ?
C41 H41A 0.9800 . ?
C41 H41B 0.9800 . ?
C41 H41C 0.9800 . ?
C43 S2 1.779(3) . ?
C43 H43A 0.9800 . ?
C43 H43B 0.9800 . ?
C43 H43C 0.9800 . ?
C44 S2 1.785(3) . ?
C44 H44A 0.9800 . ?
C44 H44B 0.9800 . ?
C44 H44C 0.9800 . ?
C46 O7 1.341(3) . ?
C46 C47 1.422(4) . ?
C46 C51 1.424(4) . ?
C47 C48 1.394(4) . ?
C47 C60 1.542(4) . ?
C48 C49 1.388(4) . ?
C48 H48A 0.9500 . ?
C49 C50 1.385(4) . ?
C49 C56 1.536(4) . ?
C50 C51 1.398(4) . ?
C50 H50A 0.9500 . ?
C51 C52 1.546(4) . ?
C52 C54 1.536(4) . ?
C52 C55 1.538(4) . ?
C52 C53 1.539(4) . ?
C53 H53A 0.9800 . ?
C53 H53B 0.9800 . ?
C53 H53C 0.9800 . ?
C54 H54A 0.9800 . ?
C54 H54B 0.9800 . ?
C54 H54C 0.9800 . ?
C55 H55A 0.9800 . ?
C55 H55B 0.9800 . ?
C55 H55C 0.9800 . ?
C56 C57A 1.523(4) . ?
C56 C58C 1.530(3) . ?
C56 C59B 1.531(5) . ?
C56 C59A 1.540(4) . ?
C56 C58A 1.544(4) . ?
C56 C58B 1.548(5) . ?
C56 C57B 1.549(5) . ?
C56 C57C 1.550(5) . ?
C56 C59C 1.569(10) . ?
C57A H57A 0.9800 . ?
C57A H57B 0.9800 . ?
C57A H57C 0.9800 . ?
C58A H58A 0.9800 . ?
C58A H58B 0.9800 . ?
C58A H58C 0.9800 . ?
C59A H59A 0.9800 . ?
C59A H59B 0.9800 . ?
C59A H59C 0.9800 . ?
C57B H57D 0.9800 . ?
C57B H57E 0.9800 . ?
C57B H57F 0.9800 . ?
C58B H58D 0.9800 . ?
C58B H58E 0.9800 . ?
C58B H58F 0.9800 . ?
C59B H59D 0.9800 . ?
C59B H59E 0.9800 . ?
C59B H59F 0.9800 . ?
C57C H57G 0.9800 . ?
C57C H57H 0.9800 . ?
C57C H57I 0.9800 . ?
C58C H58G 0.9800 . ?
C58C H58H 0.9800 . ?
C58C H58I 0.9800 . ?
C59C H59G 0.9800 . ?
C59C H59H 0.9800 . ?
C59C H59I 0.9800 . ?
C60 C62 1.537(4) . ?
C60 C61 1.540(4) . ?
C60 C63 1.544(4) . ?
C61 H61A 0.9800 . ?
C61 H61B 0.9800 . ?
C61 H61C 0.9800 . ?
C62 H62A 0.9800 . ?
C62 H62B 0.9800 . ?
C62 H62C 0.9800 . ?
C63 H63A 0.9800 . ?
C63 H63B 0.9800 . ?
C63 H63C 0.9800 . ?
C64 S3 1.782(3) . ?
C64 H64A 0.9800 . ?
C64 H64B 0.9800 . ?
C64 H64C 0.9800 . ?
C65 S3 1.773(3) . ?
C65 H65A 0.9800 . ?
C65 H65B 0.9800 . ?
C65 H65C 0.9800 . ?
C67 O10 1.350(3) . ?
C67 C68 1.421(4) . ?
C67 C72 1.422(3) . ?
C68 C69 1.392(4) . ?
C68 C81 1.557(4) . ?
C69 C70 1.383(4) . ?
C69 H69A 0.9500 . ?
C70 C71 1.385(4) . ?
C70 C77 1.542(4) . ?
C71 C72 1.394(4) . ?
C71 H71A 0.9500 . ?
C72 C73 1.546(4) . ?
C73 C75 1.534(4) . ?
C73 C76 1.539(4) . ?
C73 C74 1.542(4) . ?
C74 H74A 0.9800 . ?
C74 H74B 0.9800 . ?
C74 H74C 0.9800 . ?
C75 H75A 0.9800 . ?
C75 H75B 0.9800 . ?
C75 H75C 0.9800 . ?
C76 H76A 0.9800 . ?
C76 H76B 0.9800 . ?
C76 H76C 0.9800 . ?
C77 C78 1.528(4) . ?
C77 C80 1.532(4) . ?
C77 C79 1.535(4) . ?
C78 H78A 0.9800 . ?
C78 H78B 0.9800 . ?
C78 H78C 0.9800 . ?
C79 H79A 0.9800 . ?
C79 H79B 0.9800 . ?
C79 H79C 0.9800 . ?
C80 H80A 0.9800 . ?
C80 H80B 0.9800 . ?
C80 H80C 0.9800 . ?
C81 C84 1.530(4) . ?
C81 C83 1.534(5) . ?
C81 C82 1.548(4) . ?
C82 H82A 0.9800 . ?
C82 H82B 0.9800 . ?
C82 H82C 0.9800 . ?
C83 H83A 0.9800 . ?
C83 H83B 0.9800 . ?
C83 H83C 0.9800 . ?
C84 H84A 0.9800 . ?
C84 H84B 0.9800 . ?
C84 H84C 0.9800 . ?
C85 S4 1.775(3) . ?
C85 H85A 0.9800 . ?
C85 H85B 0.9800 . ?
C85 H85C 0.9800 . ?
C86 S4 1.784(3) . ?
C86 H86A 0.9800 . ?
C86 H86B 0.9800 . ?
C86 H86C 0.9800 . ?
C87 C88 1.489(5) . ?
C87 H87A 0.9800 . ?
C87 H87B 0.9800 . ?
C87 H87C 0.9800 . ?
C88 C93 1.386(5) . ?
C88 C89 1.386(5) . ?
C89 C90 1.389(5) . ?
C89 H89 0.9500 . ?
C90 C91 1.370(5) . ?
C90 H90 0.9500 . ?
C91 C92 1.383(6) . ?
C91 H91 0.9500 . ?
C92 C93 1.363(5) . ?
C92 H92 0.9500 . ?
C93 H93 0.9500 . ?
C94 C95 1.508(6) . ?
C94 H94A 0.9800 . ?
C94 H94B 0.9800 . ?
C94 H94C 0.9800 . ?
C95 C96 1.367(5) . ?
C95 C100 1.391(6) . ?
C96 C97 1.369(6) . ?
C96 H96 0.9500 . ?
C97 C98 1.375(6) . ?
C97 H97 0.9500 . ?
C98 C99 1.342(6) . ?
C98 H98 0.9500 . ?
C99 C100 1.373(6) . ?
C99 H99 0.9500 . ?
C100 H100 0.9500 . ?
C101 C102 1.489(5) . ?
C101 H10A 0.9800 . ?
C101 H10B 0.9800 . ?
C101 H10C 0.9800 . ?
C102 C107 1.379(5) . ?
C102 C103 1.390(5) . ?
C103 C104 1.387(5) . ?
C103 H103 0.9500 . ?
C104 C105 1.382(5) . ?
C104 H104 0.9500 . ?
C105 C106 1.376(5) . ?
C105 H105 0.9500 . ?
C106 C107 1.366(5) . ?
C106 H106 0.9500 . ?
C107 H107 0.9500 . ?
O2 S1 1.5415(17) . ?
O5 S2 1.5430(18) . ?
O8 S3 1.5423(17) . ?
O11 S4 1.5370(18) . ?
